data_4128343
loop_
_publ_author_name
'Huo, Gui-Fei'
'Shi, Xueliang'
'Tu, Qian'
'Hu, Yi-Xiong'
'Wu, Gui-Yuan'
'Yin, Guang-Qiang'
'Li, Xiaopeng'
'Xu, Lin'
'Ding, Hong-Ming'
'Yang, Hai-Bo'

_publ_section_title
;
 Radical-Induced Hierarchical Self-Assembly Involving Supramolecular
 Coordination Complexes in Both Solution and Solid States.
;
_journal_issue 40
_journal_name_full 'Journal of the American Chemical Society'
_journal_page_first 16014
_journal_page_last 16023
_journal_paper_doi 10.1021/jacs.9b08149
_journal_volume 141
_journal_year 2019
_chemical_formula_sum 'C92 H123 F12 N4 O6 P6 Pt2'
_chemical_formula_weight 2184.94
_space_group_crystal_system triclinic
_space_group_IT_number 2
_space_group_name_Hall '-P 1'
_space_group_name_H-M_alt 'P -1'
_symmetry_space_group_name_Hall '-P 1'
_symmetry_space_group_name_H-M 'P -1'
_atom_sites_solution_hydrogens geom
_cell_angle_alpha 92.426(2)
_cell_angle_beta 90.6980(10)
_cell_angle_gamma 106.5980(10)
_cell_formula_units_Z 2
_cell_length_a 13.0565(4)
_cell_length_b 15.3284(5)
_cell_length_c 30.5271(10)
_cell_measurement_reflns_used 9691
_cell_measurement_temperature 173.(2)
_cell_measurement_theta_max 72.1837
_cell_measurement_theta_min 2.8986
_cell_volume 5847.9(3)
_computing_cell_refinement 'SAINT V8.38A (Bruker AXS Inc., 2017)'
_computing_data_reduction 'SAINT V8.38A (Bruker AXS Inc., 2017)'
_computing_structure_refinement 'SHELXL-2018/3 (Sheldrick, 2018)'
_computing_structure_solution 'SHELXT 2014/5 (Sheldrick, 2014)'
_diffrn_ambient_temperature 173.(2)
_diffrn_detector_area_resol_mean 7.3910
_diffrn_measured_fraction_theta_full 0.988
_diffrn_measured_fraction_theta_max 0.988
_diffrn_measurement_device_type 'Bruker D8 VENTURE PHOTON 100'
_diffrn_radiation_monochromator 'Helios Multi-layer Optic'
_diffrn_radiation_type 'Cu K\a'
_diffrn_radiation_wavelength 1.54178
_diffrn_reflns_av_R_equivalents 0.0623
_diffrn_reflns_av_unetI/netI 0.0543
_diffrn_reflns_limit_h_max 16
_diffrn_reflns_limit_h_min -16
_diffrn_reflns_limit_k_max 18
_diffrn_reflns_limit_k_min -18
_diffrn_reflns_limit_l_max 37
_diffrn_reflns_limit_l_min -37
_diffrn_reflns_number 87295
_diffrn_reflns_theta_full 72.51
_diffrn_reflns_theta_max 72.51
_diffrn_reflns_theta_min 2.90
_diffrn_source TXS
_diffrn_source_type 'Rotaing Anode'
_exptl_absorpt_coefficient_mu 5.709
_exptl_absorpt_correction_T_max 0.40
_exptl_absorpt_correction_T_min 0.26
_exptl_absorpt_correction_type multi-scan
_exptl_absorpt_process_details
;
SADABS-2016/2 - Bruker AXS area detector scaling and absorption correction
;
_exptl_crystal_density_diffrn 1.241
_exptl_crystal_density_method 'not measured'
_exptl_crystal_description block
_exptl_crystal_F_000 2210
_exptl_crystal_size_max 0.200
_exptl_crystal_size_mid 0.200
_exptl_crystal_size_min 0.200
_refine_diff_density_max 2.403
_refine_diff_density_min -1.792
_refine_ls_extinction_method none
_refine_ls_goodness_of_fit_ref 1.056
_refine_ls_hydrogen_treatment constr
_refine_ls_matrix_type full
_refine_ls_number_parameters 1117
_refine_ls_number_reflns 22888
_refine_ls_number_restraints 449
_refine_ls_restrained_S_all 1.073
_refine_ls_R_factor_all 0.0824
_refine_ls_R_factor_gt 0.0644
_refine_ls_shift/su_max 0.016
_refine_ls_shift/su_mean 0.000
_refine_ls_structure_factor_coef Fsqd
_refine_ls_weighting_details 'w=1/[\s^2^(Fo^2^)+(0.0945P)^2^+10.8379P] where P=(Fo^2^+2Fc^2^)/3'
_refine_ls_weighting_scheme calc
_refine_ls_wR_factor_gt 0.1759
_refine_ls_wR_factor_ref 0.1921
_reflns_number_gt 17198
_reflns_number_total 22888
_reflns_threshold_expression 'I > 2\s(I)'
_cod_data_source_file ja9b08149_si_002.cif
_cod_data_source_block I
_cod_depositor_comments
;
The following automatic conversions were performed:

'_exptl_absorpt_correction_type' value 'Multi-Scan' changed to
'multi-scan' according to
/home/data/users/saulius/crontab/automatic-downloads/current/ACS/lib/dictionaries/cif_core.dic
dictionary named 'cif_core.dic' version 2.4.2 from 2011-04-26.

Automatic conversion script
Id: cif_fix_values 4973 2017-02-22 13:04:09Z antanas 
;
_cod_database_code 4128343

loop_
_space_group_symop_operation_xyz
'x, y, z'
'-x, -y, -z'

loop_
_atom_site_type_symbol
_atom_site_label
_atom_site_fract_x
_atom_site_fract_y
_atom_site_fract_z
_atom_site_U_iso_or_equiv
_atom_site_adp_type
_atom_site_calc_flag
_atom_site_refinement_flags_adp
_atom_site_refinement_flags_posn
_atom_site_occupancy
P P1_7 -0.1742(3) 0.2666(3) 0.36963(17) 0.1691(17) Uani d U D 1
F F1_7 -0.2720(11) 0.2114(10) 0.3439(6) 0.365(9) Uani d U D 1
F F2_7 -0.0948(11) 0.2359(11) 0.3396(5) 0.308(7) Uani d U D 1
F F3_7 -0.0780(10) 0.3241(12) 0.3975(6) 0.393(9) Uani d U D 1
F F4_7 -0.2457(9) 0.3063(11) 0.3975(4) 0.295(6) Uani d U D 1
F F5_7 -0.1649(13) 0.3456(9) 0.3407(4) 0.295(7) Uani d U D 1
F F6_7 -0.1787(11) 0.1840(11) 0.3952(6) 0.388(10) Uani d U D 1
P P1_2 0.53877(18) 0.46589(17) -0.14426(8) 0.0890(6) Uani d U D 1
F F1_2 0.6382(5) 0.5276(5) -0.1184(3) 0.163(3) Uani d U D 1
F F2_2 0.4658(5) 0.5113(5) -0.1172(2) 0.132(2) Uani d U D 1
F F3_2 0.4390(4) 0.4055(5) -0.17220(18) 0.132(2) Uani d U D 1
F F4_2 0.6142(5) 0.4228(5) -0.1727(2) 0.1274(19) Uani d U D 1
F F5_2 0.5524(5) 0.5408(4) -0.1800(2) 0.1199(18) Uani d U D 1
F F6_2 0.5252(8) 0.3893(5) -0.1110(2) 0.168(3) Uani d U D 1
Pt Pt1 0.61442(2) 0.90426(2) 0.63593(2) 0.06444(11) Uani d . . 1
C C1 0.3480(5) 0.8587(5) 0.8373(2) 0.0608(15) Uani d . . 1
Pt Pt2 0.19723(2) 0.77751(2) 0.82132(2) 0.06165(10) Uani d . . 1
C C2 0.3835(6) 0.8909(5) 0.8802(2) 0.0689(17) Uani d . . 1
H H2 0.336507 0.874337 0.903922 0.083 Uiso calc U R 1
C C3 0.4848(5) 0.9457(5) 0.8879(2) 0.0675(17) Uani d . . 1
H H3 0.506819 0.967071 0.917163 0.081 Uiso calc U R 1
C C4 0.5574(5) 0.9717(5) 0.8545(2) 0.0622(15) Uani d . . 1
C C5 0.5240(5) 0.9391(4) 0.8108(2) 0.0575(14) Uani d . . 1
C C6 0.4187(5) 0.8827(4) 0.8040(2) 0.0596(15) Uani d . . 1
H H6 0.39556 0.860151 0.774974 0.072 Uiso calc U R 1
C C7 0.6634(5) 1.0317(5) 0.8624(2) 0.0686(17) Uani d . . 1
H H7 0.687258 1.051139 0.891669 0.082 Uiso calc U R 1
C C8 0.7284(5) 1.0604(5) 0.8299(2) 0.0708(18) Uani d . . 1
H H8 0.796388 1.10275 0.836228 0.085 Uiso calc U R 1
C C9 0.6991(5) 1.0295(5) 0.7851(2) 0.0627(15) Uani d . . 1
O O00H 0.6005(6) 0.8034(6) 0.2422(3) 0.139(3) Uani d . . 1
C C12 0.6452(5) 0.9586(5) 0.6976(2) 0.0600(15) Uani d . . 1
C C11 0.5751(5) 0.9316(5) 0.7315(2) 0.0594(15) Uani d . . 1
H H11 0.508393 0.88764 0.725028 0.071 Uiso calc U R 1
C C10 0.5982(5) 0.9665(4) 0.7754(2) 0.0592(14) Uani d . . 1
C C14 0.7698(5) 1.0593(5) 0.7511(2) 0.0672(17) Uani d . . 1
H H14 0.836696 1.103176 0.757449 0.081 Uiso calc U R 1
C C13 0.7435(6) 1.0258(5) 0.7085(2) 0.0719(18) Uani d . . 1
H H13 0.792204 1.048024 0.685896 0.086 Uiso calc U R 1
C C01V 0.6897(7) 0.7661(7) -0.1869(3) 0.101(3) Uani d . . 1
H H01A 0.75312 0.771857 -0.204681 0.151 Uiso calc U R 1
H H01B 0.65699 0.814148 -0.193882 0.151 Uiso calc U R 1
H H01C 0.638126 0.706342 -0.19343 0.151 Uiso calc U R 1
O O020 0.8131(6) 0.7927(7) -0.1289(3) 0.147(3) Uani d . . 1
C C027 0.5173(8) 0.7979(7) 0.2239(4) 0.107(3) Uani d . . 1
C C02N 0.7210(7) 0.7750(7) -0.1400(4) 0.102(3) Uani d . . 1
C C02Y 0.5124(11) 0.8171(8) 0.1769(4) 0.132(4) Uani d . . 1
H H02A 0.57461 0.806999 0.162266 0.198 Uiso calc U R 1
H H02B 0.512419 0.880599 0.174224 0.198 Uiso calc U R 1
H H02C 0.446795 0.776454 0.16325 0.198 Uiso calc U R 1
C C034 0.6333(10) 0.7560(8) -0.1079(4) 0.126(4) Uani d . . 1
H H03A 0.591857 0.79973 -0.110793 0.189 Uiso calc U R 1
H H03B 0.663897 0.761771 -0.078054 0.189 Uiso calc U R 1
H H03C 0.58632 0.693985 -0.113625 0.189 Uiso calc U R 1
C C039 0.4143(8) 0.7706(8) 0.2479(5) 0.136(4) Uani d . . 1
H H03D 0.376526 0.816846 0.244838 0.204 Uiso calc U R 1
H H03E 0.429579 0.765258 0.27905 0.204 Uiso calc U R 1
H H03F 0.369671 0.711759 0.235584 0.204 Uiso calc U R 1
N N1_1 0.5828(4) 0.8456(4) 0.57182(17) 0.0673(14) Uani d . . 1
O O1_1 0.6939(4) 0.6551(4) 0.27279(17) 0.0806(14) Uani d . . 1
C C2_1 0.6434(7) 0.8228(5) 0.4998(2) 0.0748(19) Uani d . . 1
H H2_1 0.699047 0.836971 0.479182 0.09 Uiso calc U R 1
O O2_1 0.9468(5) 0.8022(6) 0.2544(2) 0.145(4) Uani d . . 1
N N2_1 0.9560(6) 0.7895(5) 0.0388(2) 0.091(2) Uani d . . 1
C C3_1 0.5467(6) 0.7602(6) 0.4887(2) 0.0771(19) Uani d . . 1
N N3_1 0.7989(5) 0.7473(4) 0.2093(2) 0.0728(15) Uani d . . 1
O O3_1 1.3358(8) 1.0398(8) -0.0060(4) 0.178(3) Uani d U . 1
C C4_1 0.4667(7) 0.7397(7) 0.5202(3) 0.090(2) Uani d . . 1
H H4_1 0.399565 0.696394 0.513535 0.108 Uiso calc U R 1
N N4_1 -0.0469(4) 0.3062(4) 0.2035(2) 0.0652(13) Uani d . . 1
O O4_1 0.8409(8) 0.4990(7) -0.0830(3) 0.163(4) Uani d . . 1
C C5_1 0.4881(6) 0.7838(6) 0.5606(3) 0.084(2) Uani d . . 1
H H5_1 0.433945 0.770338 0.581908 0.1 Uiso calc U R 1
C C6_1 0.5293(7) 0.7151(6) 0.4459(3) 0.083(2) Uani d . . 1
C C7_1 0.5186(6) 0.6809(6) 0.4101(3) 0.081(2) Uani d . . 1
C C8_1 0.5168(6) 0.6439(6) 0.3663(2) 0.079(2) Uani d . . 1
C C9_1 0.6092(6) 0.6666(5) 0.3426(2) 0.0753(19) Uani d . . 1
H H9_1 0.673784 0.703928 0.355979 0.09 Uiso calc U R 1
C C10_1 0.6081(6) 0.6349(5) 0.2991(2) 0.0722(18) Uani d . . 1
C C11_1 0.5122(6) 0.5806(5) 0.2797(2) 0.0694(17) Uani d . . 1
H H11_1 0.511025 0.558011 0.250206 0.083 Uiso calc U R 1
C C12_1 0.4196(6) 0.5595(5) 0.3030(2) 0.0708(18) Uani d . . 1
C C13_1 0.4204(6) 0.5895(5) 0.3467(2) 0.0750(19) Uani d . . 1
H H13_1 0.356779 0.57348 0.363013 0.09 Uiso calc U R 1
C C14_1 0.7829(6) 0.7314(6) 0.2868(3) 0.082(2) Uani d . . 1
H H14A_1 0.825758 0.713127 0.309814 0.098 Uiso calc U R 1
H H14B_1 0.756705 0.781529 0.2993 0.098 Uiso calc U R 1
C C15_1 0.8508(7) 0.7631(6) 0.2480(3) 0.086(2) Uani d . . 1
C C16_1 0.8447(6) 0.7647(5) 0.1675(2) 0.0732(18) Uani d . . 1
C C17_1 0.9492(6) 0.8056(5) 0.1602(2) 0.0749(19) Uani d . . 1
H H17_1 0.997378 0.828292 0.184326 0.09 Uiso calc U R 1
C C18_1 0.9868(6) 0.8148(6) 0.1177(3) 0.080(2) Uani d . . 1
H H18_1 1.060454 0.843483 0.113351 0.096 Uiso calc U R 1
C C19_1 0.9183(6) 0.7825(6) 0.0813(2) 0.080(2) Uani d . . 1
C C20_1 0.8104(7) 0.7449(6) 0.0895(3) 0.088(2) Uani d . . 1
H H20_1 0.761198 0.72491 0.065458 0.105 Uiso calc U R 1
C C21_1 0.7734(6) 0.7360(6) 0.1313(3) 0.080(2) Uani d . . 1
H H21_1 0.699234 0.710271 0.135868 0.097 Uiso calc U R 1
C C23_1 1.0669(9) 0.9456(8) 0.0383(4) 0.116(3) Uani d . . 1
H H23_1 1.011578 0.96414 0.052328 0.139 Uiso calc U R 1
C C24_1 1.1575(10) 1.0091(9) 0.0269(4) 0.135(4) Uani d . . 1
H H24_1 1.16396 1.07206 0.031957 0.162 Uiso calc U R 1
C C25_1 1.2410(8) 0.9826(9) 0.0078(4) 0.111(3) Uani d . . 1
C C26_1 1.2320(8) 0.8933(9) 0.0011(3) 0.104(3) Uani d . . 1
H H26_1 1.289822 0.875179 -0.011051 0.125 Uiso calc U R 1
C C27_1 1.1409(8) 0.8281(8) 0.0117(3) 0.101(3) Uani d . . 1
H H27_1 1.135617 0.765286 0.006962 0.121 Uiso calc U R 1
C C28_1 1.0553(6) 0.8548(7) 0.0295(3) 0.087(2) Uani d . . 1
C C22_1 1.3329(13) 1.1254(12) -0.0185(6) 0.185(4) Uani d U D 1
H H22A_1 1.341818 1.166988 0.007897 0.222 Uiso calc U R 1
H H22B_1 1.262244 1.120251 -0.032233 0.222 Uiso calc U R 1
C C29_1 1.4190(12) 1.1653(12) -0.0502(6) 0.190(4) Uani d U D 1
H H29A_1 1.408281 1.12465 -0.077009 0.228 Uiso calc U R 1
H H29B_1 1.412244 1.225003 -0.058844 0.228 Uiso calc U R 1
C C31_1 1.558(2) 1.2544(18) 0.0010(9) 0.299(9) Uani d U D 1
H H31A_1 1.612561 1.30505 -0.010889 0.448 Uiso calc U R 1
H H31B_1 1.586273 1.234089 0.027263 0.448 Uiso calc U R 1
H H31C_1 1.495131 1.274622 0.008642 0.448 Uiso calc U R 1
C C30_1 1.5258(15) 1.1777(16) -0.0325(8) 0.246(10) Uani d U D 1
H H30A_1 1.577171 1.189556 -0.056626 0.295 Uiso calc U R 1
H H30B_1 1.529085 1.120878 -0.019025 0.295 Uiso calc U R 1
C C32_1 0.9224(7) 0.7096(7) 0.0097(3) 0.090(2) Uani d . . 1
C C33_1 0.8965(7) 0.7195(9) -0.0328(3) 0.106(3) Uani d . . 1
H H33_1 0.899178 0.778961 -0.041407 0.127 Uiso calc U R 1
C C34_1 0.8685(9) 0.6532(10) -0.0623(4) 0.119(3) Uani d . . 1
H H34_1 0.848877 0.663854 -0.091255 0.143 Uiso calc U R 1
C C35_1 0.8677(9) 0.5716(10) -0.0515(4) 0.118(4) Uani d . . 1
C C36_1 0.8894(11) 0.5545(9) -0.0074(5) 0.135(4) Uani d . . 1
H H36_1 0.88631 0.494754 0.000854 0.162 Uiso calc U R 1
C C38_1 0.9148(9) 0.6265(8) 0.0229(4) 0.111(3) Uani d . . 1
H H38_1 0.926758 0.617077 0.05291 0.134 Uiso calc U R 1
C C39_1 0.8037(13) 0.3514(11) -0.1159(6) 0.160(5) Uani d . . 1
H H39A_1 0.787182 0.286173 -0.109392 0.192 Uiso calc U R 1
H H39B_1 0.740435 0.360938 -0.130934 0.192 Uiso calc U R 1
C C40_1 0.8928(12) 0.3752(10) -0.1435(5) 0.146(5) Uani d . . 1
H H40A_1 0.949859 0.351379 -0.131663 0.176 Uiso calc U R 1
H H40B_1 0.920817 0.442457 -0.143281 0.176 Uiso calc U R 1
C C41_1 0.8652(14) 0.3378(11) -0.1910(6) 0.181(7) Uani d . . 1
H H41A_1 0.913046 0.377913 -0.210951 0.271 Uiso calc U R 1
H H41B_1 0.790976 0.335104 -0.198219 0.271 Uiso calc U R 1
H H41C_1 0.873998 0.276459 -0.194185 0.271 Uiso calc U R 1
C C43_1 0.8298(14) 0.4137(10) -0.0704(6) 0.164(6) Uani d . . 1
H H43A_1 0.770414 0.394773 -0.049787 0.197 Uiso calc U R 1
H H43B_1 0.896417 0.409117 -0.056112 0.197 Uiso calc U R 1
C C44_1 0.2418(6) 0.4633(5) 0.2629(3) 0.0745(18) Uani d . . 1
C C45_1 0.1423(5) 0.4095(5) 0.2427(2) 0.0670(17) Uani d . . 1
C C46_1 0.0549(5) 0.3721(5) 0.2671(3) 0.0692(17) Uani d . . 1
H H46_1 0.059297 0.380233 0.29818 0.083 Uiso calc U R 1
C C47_1 -0.0389(6) 0.3229(5) 0.2468(2) 0.0710(18) Uani d . . 1
H H47_1 -0.100111 0.300046 0.263955 0.085 Uiso calc U R 1
C C48_1 0.0382(5) 0.3417(5) 0.1790(3) 0.0727(18) Uani d . . 1
H H48_1 0.032325 0.330802 0.1481 0.087 Uiso calc U R 1
C C49_1 0.1341(6) 0.3937(5) 0.1977(3) 0.0733(19) Uani d . . 1
H H49_1 0.193676 0.418239 0.179953 0.088 Uiso calc U R 1
C C42_1 0.3224(6) 0.5062(5) 0.2815(2) 0.0722(18) Uani d . . 1
C C1_1 0.6583(6) 0.8648(5) 0.5413(2) 0.0711(18) Uani d . . 1
H H1_1 0.724538 0.908947 0.548531 0.085 Uiso calc U R 1
P P1_3 0.68266(17) 0.78783(14) 0.65589(6) 0.0729(5) Uani d . . 1
C C2_3 0.7715(9) 0.6497(7) 0.6223(3) 0.108(3) Uani d . . 1
H H2A_3 0.783967 0.61702 0.595483 0.162 Uiso calc U R 1
H H2B_3 0.723241 0.60692 0.641033 0.162 Uiso calc U R 1
H H2C_3 0.839757 0.67731 0.638013 0.162 Uiso calc U R 1
C C3_3 0.8002(7) 0.8230(6) 0.6917(3) 0.091(2) Uani d . . 1
H H3A_3 0.784838 0.857248 0.717812 0.109 Uiso calc U R 1
H H3AB_3 0.81785 0.768382 0.701778 0.109 Uiso calc U R 1
C C4_3 0.8951(7) 0.8823(7) 0.6686(3) 0.104(3) Uani d . . 1
H H4A_3 0.919971 0.845034 0.646652 0.156 Uiso calc U R 1
H H4B_3 0.952876 0.909843 0.690096 0.156 Uiso calc U R 1
H H4C_3 0.873877 0.930553 0.654101 0.156 Uiso calc U R 1
C C5_3 0.5887(8) 0.7018(6) 0.6870(3) 0.094(3) Uani d . . 1
H H5A_3 0.625191 0.657859 0.69741 0.113 Uiso calc U R 1
H H5AB_3 0.566658 0.731967 0.713046 0.113 Uiso calc U R 1
C C6_3 0.4888(9) 0.6499(8) 0.6595(4) 0.127(4) Uani d . . 1
H H6A_3 0.444625 0.690676 0.654182 0.19 Uiso calc U R 1
H H6B_3 0.447461 0.597721 0.675453 0.19 Uiso calc U R 1
H H6C_3 0.510425 0.628322 0.631439 0.19 Uiso calc U R 1
C C1_3 0.7213(7) 0.7241(6) 0.6102(3) 0.086(2) Uani d . . 1
H H1A_3 0.656873 0.695815 0.591508 0.103 Uiso calc U R 1
H H1AB_3 0.772476 0.767955 0.59232 0.103 Uiso calc U R 1
P P1_4 0.54796(16) 1.02350(15) 0.62014(6) 0.0739(5) Uani d . . 1
C C2_4 0.3770(8) 0.9574(9) 0.5562(4) 0.122(4) Uani d . . 1
H H2A_4 0.353398 0.960109 0.525836 0.184 Uiso calc U R 1
H H2B_4 0.328403 0.976355 0.576227 0.184 Uiso calc U R 1
H H2C_4 0.376834 0.894932 0.561867 0.184 Uiso calc U R 1
C C3_4 0.4410(9) 1.0334(9) 0.6560(3) 0.117(4) Uani d . . 1
H H3A_4 0.380826 0.976891 0.652362 0.141 Uiso calc U R 1
H H3AB_4 0.467296 1.038783 0.686826 0.141 Uiso calc U R 1
C C4_4 0.3994(14) 1.1153(11) 0.6470(4) 0.179(7) Uani d . . 1
H H4A_4 0.372267 1.110173 0.616699 0.269 Uiso calc U R 1
H H4B_4 0.457867 1.171807 0.651628 0.269 Uiso calc U R 1
H H4C_4 0.34173 1.116317 0.667119 0.269 Uiso calc U R 1
C C5_4 0.6515(9) 1.1312(7) 0.6233(4) 0.111(3) Uani d . . 1
H H5A_4 0.620164 1.180581 0.616022 0.133 Uiso calc U R 1
H H5AB_4 0.681285 1.143681 0.653622 0.133 Uiso calc U R 1
C C6_4 0.7424(10) 1.1306(9) 0.5915(5) 0.141(4) Uani d . . 1
H H6A_4 0.713092 1.117856 0.561394 0.211 Uiso calc U R 1
H H6B_4 0.775633 1.083473 0.599342 0.211 Uiso calc U R 1
H H6C_4 0.796209 1.190302 0.593431 0.211 Uiso calc U R 1
C C1_4 0.4931(8) 1.0229(7) 0.5637(3) 0.098(3) Uani d . . 1
H H1A_4 0.492649 1.085662 0.557447 0.117 Uiso calc U R 1
H H1AB_4 0.541032 1.004575 0.542677 0.117 Uiso calc U R 1
P P1_5 0.25376(15) 0.65347(14) 0.83740(7) 0.0725(5) Uani d . . 1
C C2_5 0.2020(16) 0.6570(10) 0.9258(4) 0.176(7) Uani d . . 1
H H2A_5 0.181024 0.712604 0.921564 0.264 Uiso calc U R 1
H H2B_5 0.227295 0.657091 0.956196 0.264 Uiso calc U R 1
H H2C_5 0.140314 0.603607 0.919731 0.264 Uiso calc U R 1
C C3_5 0.1540(8) 0.5455(6) 0.8264(5) 0.119(4) Uani d . . 1
H H3A_5 0.089444 0.545512 0.843061 0.143 Uiso calc U R 1
H H3AB_5 0.133694 0.539995 0.794792 0.143 Uiso calc U R 1
C C4_5 0.1884(10) 0.4619(7) 0.8379(6) 0.167(7) Uani d . . 1
H H4A_5 0.128853 0.406775 0.831815 0.251 Uiso calc U R 1
H H4B_5 0.209056 0.466491 0.869039 0.251 Uiso calc U R 1
H H4C_5 0.249421 0.458731 0.82013 0.251 Uiso calc U R 1
C C5_5 0.3721(8) 0.6437(7) 0.8101(4) 0.108(3) Uani d . . 1
H H5A_5 0.430645 0.700521 0.816278 0.129 Uiso calc U R 1
H H5AB_5 0.394347 0.593037 0.822375 0.129 Uiso calc U R 1
C C6_5 0.3577(14) 0.6277(10) 0.7633(5) 0.179(7) Uani d . . 1
H H6A_5 0.379737 0.68606 0.749037 0.268 Uiso calc U R 1
H H6B_5 0.282219 0.597302 0.756133 0.268 Uiso calc U R 1
H H6C_5 0.401343 0.58899 0.752883 0.268 Uiso calc U R 1
C C1_5 0.2906(10) 0.6535(8) 0.8950(4) 0.116(3) Uani d . . 1
H H1A_5 0.312227 0.597802 0.900029 0.139 Uiso calc U R 1
H H1AB_5 0.353218 0.706671 0.902035 0.139 Uiso calc U R 1
P P1_6 0.14437(14) 0.90803(13) 0.81579(7) 0.0691(4) Uani d . . 1
C C2_6 -0.0349(7) 0.9687(6) 0.7940(3) 0.096(3) Uani d . . 1
H H2A_6 0.013468 1.01503 0.776853 0.144 Uiso calc U R 1
H H2B_6 -0.03851 0.993677 0.823833 0.144 Uiso calc U R 1
H H2C_6 -0.10639 0.950756 0.780141 0.144 Uiso calc U R 1
C C3_6 0.2244(7) 0.9953(7) 0.7834(5) 0.115(4) Uani d . . 1
H H3A_6 0.199026 1.050173 0.786432 0.138 Uiso calc U R 1
H H3AB_6 0.299567 1.011976 0.794278 0.138 Uiso calc U R 1
C C4_6 0.2187(10) 0.9629(10) 0.7343(5) 0.153(6) Uani d . . 1
H H4A_6 0.143794 0.9414 0.724246 0.229 Uiso calc U R 1
H H4B_6 0.251622 0.913088 0.730889 0.229 Uiso calc U R 1
H H4C_6 0.257126 1.01376 0.716929 0.229 Uiso calc U R 1
C C5_6 0.1454(7) 0.9631(6) 0.8713(3) 0.099(3) Uani d . . 1
H H5A_6 0.219918 0.984061 0.882916 0.119 Uiso calc U R 1
H H5AB_6 0.119479 1.017403 0.868722 0.119 Uiso calc U R 1
C C6_6 0.0782(9) 0.9018(9) 0.9030(3) 0.119(4) Uani d . . 1
H H6A_6 0.002793 0.887362 0.893819 0.178 Uiso calc U R 1
H H6B_6 0.088346 0.932407 0.932269 0.178 Uiso calc U R 1
H H6C_6 0.099199 0.845442 0.903884 0.178 Uiso calc U R 1
C C1_6 0.0068(6) 0.8858(5) 0.7958(3) 0.078(2) Uani d . . 1
H H1A_6 0.000672 0.856566 0.765975 0.093 Uiso calc U R 1
H H1AB_6 -0.040163 0.841512 0.81491 0.093 Uiso calc U R 1

loop_
_atom_site_aniso_label
_atom_site_aniso_U_11
_atom_site_aniso_U_22
_atom_site_aniso_U_33
_atom_site_aniso_U_12
_atom_site_aniso_U_13
_atom_site_aniso_U_23
P1_7 0.099(2) 0.207(4) 0.197(4) 0.025(2) 0.031(2) 0.085(3)
F1_7 0.270(12) 0.286(14) 0.54(2) 0.098(11) -0.200(15) -0.080(14)
F2_7 0.280(13) 0.409(18) 0.316(14) 0.200(13) 0.133(11) 0.171(12)
F3_7 0.161(9) 0.51(2) 0.45(2) 0.006(13) -0.073(12) -0.008(16)
F4_7 0.176(9) 0.445(18) 0.243(12) 0.051(11) 0.093(9) 0.007(11)
F5_7 0.397(18) 0.284(12) 0.252(12) 0.154(12) 0.140(11) 0.137(11)
F6_7 0.242(13) 0.463(18) 0.48(2) 0.078(12) 0.085(12) 0.354(18)
P1_2 0.0743(12) 0.0942(15) 0.1008(15) 0.0287(11) -0.0066(11) 0.0000(12)
F1_2 0.108(4) 0.196(7) 0.174(6) 0.040(4) -0.054(4) -0.057(5)
F2_2 0.138(5) 0.173(6) 0.114(4) 0.090(5) 0.014(4) 0.002(4)
F3_2 0.085(3) 0.179(6) 0.098(4) -0.017(3) 0.002(3) 0.003(4)
F4_2 0.115(4) 0.151(5) 0.135(5) 0.068(4) 0.014(3) 0.006(4)
F5_2 0.125(4) 0.105(4) 0.131(4) 0.031(3) 0.019(3) 0.025(3)
F6_2 0.270(9) 0.149(6) 0.116(5) 0.101(6) 0.035(5) 0.049(4)
Pt1 0.06150(18) 0.0768(2) 0.05651(16) 0.02060(14) 0.00591(12) 0.01248(13)
C1 0.047(3) 0.066(4) 0.070(4) 0.016(3) -0.002(3) 0.010(3)
Pt2 0.04695(15) 0.06537(19) 0.07057(18) 0.01189(12) 0.00096(12) 0.00965(13)
C2 0.062(4) 0.085(5) 0.058(4) 0.019(4) 0.003(3) 0.007(3)
C3 0.063(4) 0.081(5) 0.057(3) 0.019(3) -0.006(3) -0.002(3)
C4 0.056(3) 0.073(4) 0.061(4) 0.023(3) -0.002(3) 0.002(3)
C5 0.047(3) 0.062(4) 0.063(3) 0.015(3) -0.003(3) 0.007(3)
C6 0.052(3) 0.066(4) 0.060(3) 0.016(3) -0.005(3) 0.001(3)
C7 0.056(4) 0.080(5) 0.065(4) 0.013(3) -0.011(3) -0.003(3)
C8 0.051(3) 0.078(5) 0.079(5) 0.011(3) -0.009(3) 0.003(4)
C9 0.048(3) 0.070(4) 0.070(4) 0.016(3) -0.002(3) 0.006(3)
O00H 0.077(4) 0.178(8) 0.156(7) 0.021(5) -0.005(4) 0.066(6)
C12 0.060(4) 0.068(4) 0.051(3) 0.018(3) 0.002(3) 0.000(3)
C11 0.052(3) 0.067(4) 0.058(3) 0.014(3) -0.004(3) 0.011(3)
C10 0.055(3) 0.061(4) 0.063(4) 0.020(3) -0.002(3) 0.005(3)
C14 0.051(3) 0.069(4) 0.079(4) 0.012(3) 0.003(3) 0.005(3)
C13 0.060(4) 0.083(5) 0.071(4) 0.015(4) 0.014(3) 0.016(4)
C01V 0.088(6) 0.107(7) 0.115(7) 0.037(5) 0.005(5) 0.036(6)
O020 0.083(5) 0.207(9) 0.141(7) 0.023(5) -0.014(4) 0.019(6)
C027 0.085(6) 0.097(7) 0.141(9) 0.029(5) -0.019(6) 0.016(6)
C02N 0.072(5) 0.103(7) 0.133(8) 0.026(5) 0.004(5) 0.015(6)
C02Y 0.150(11) 0.112(8) 0.140(10) 0.048(8) -0.023(8) 0.016(7)
C034 0.123(9) 0.125(9) 0.133(9) 0.037(7) 0.039(7) 0.012(7)
C039 0.083(7) 0.127(9) 0.205(14) 0.039(6) 0.018(7) 0.014(9)
N1_1 0.065(3) 0.081(4) 0.051(3) 0.012(3) 0.004(2) 0.006(3)
O1_1 0.064(3) 0.086(3) 0.075(3) -0.005(3) 0.006(2) -0.002(3)
C2_1 0.084(5) 0.086(5) 0.055(4) 0.024(4) 0.003(3) 0.011(3)
O2_1 0.081(4) 0.215(9) 0.082(4) -0.050(5) 0.004(3) 0.007(5)
N2_1 0.078(4) 0.105(5) 0.081(4) 0.009(4) 0.008(3) 0.008(4)
C3_1 0.079(5) 0.089(5) 0.063(4) 0.022(4) -0.005(4) 0.007(4)
N3_1 0.069(3) 0.080(4) 0.070(4) 0.020(3) 0.005(3) 0.009(3)
O3_1 0.143(6) 0.173(7) 0.214(8) 0.027(6) 0.031(6) 0.083(7)
C4_1 0.075(5) 0.113(7) 0.071(5) 0.009(5) 0.004(4) 0.007(4)
N4_1 0.045(3) 0.065(3) 0.081(4) 0.010(2) -0.007(2) 0.003(3)
O4_1 0.178(9) 0.160(8) 0.168(8) 0.081(7) -0.047(7) -0.017(7)
C5_1 0.069(5) 0.108(6) 0.065(4) 0.009(4) 0.011(3) 0.007(4)
C6_1 0.082(5) 0.091(6) 0.069(5) 0.015(4) 0.000(4) 0.010(4)
C7_1 0.079(5) 0.089(5) 0.066(5) 0.009(4) -0.004(4) 0.010(4)
C8_1 0.074(5) 0.095(6) 0.061(4) 0.014(4) -0.004(3) 0.003(4)
C9_1 0.062(4) 0.084(5) 0.068(4) 0.003(4) -0.003(3) 0.001(4)
C10_1 0.061(4) 0.083(5) 0.063(4) 0.004(3) 0.000(3) 0.006(3)
C11_1 0.071(4) 0.070(4) 0.057(4) 0.003(3) -0.004(3) 0.002(3)
C12_1 0.063(4) 0.081(5) 0.060(4) 0.008(3) -0.004(3) 0.006(3)
C13_1 0.062(4) 0.085(5) 0.070(4) 0.006(4) 0.007(3) 0.013(4)
C14_1 0.069(4) 0.089(5) 0.072(4) -0.002(4) 0.001(3) -0.004(4)
C15_1 0.075(5) 0.098(6) 0.074(5) 0.004(4) 0.005(4) 0.006(4)
C16_1 0.062(4) 0.084(5) 0.074(4) 0.022(4) 0.004(3) 0.010(4)
C17_1 0.064(4) 0.083(5) 0.072(4) 0.013(4) 0.002(3) -0.002(4)
C18_1 0.055(4) 0.097(6) 0.082(5) 0.012(4) 0.006(3) 0.012(4)
C19_1 0.067(4) 0.107(6) 0.065(4) 0.022(4) 0.004(3) 0.014(4)
C20_1 0.074(5) 0.103(6) 0.083(5) 0.020(4) -0.008(4) 0.012(4)
C21_1 0.060(4) 0.102(6) 0.074(5) 0.014(4) -0.002(3) 0.011(4)
C23_1 0.092(7) 0.123(9) 0.131(9) 0.025(6) 0.035(6) 0.034(7)
C24_1 0.108(8) 0.132(10) 0.159(11) 0.025(7) 0.037(8) 0.014(8)
C25_1 0.081(6) 0.126(9) 0.115(8) 0.009(6) 0.018(5) 0.038(7)
C26_1 0.076(6) 0.156(10) 0.081(6) 0.031(6) 0.008(4) 0.030(6)
C27_1 0.089(6) 0.136(8) 0.083(6) 0.040(6) 0.006(5) 0.019(5)
C28_1 0.068(5) 0.119(7) 0.073(5) 0.024(5) 0.010(4) 0.009(5)
C22_1 0.151(8) 0.171(9) 0.226(10) 0.026(7) 0.032(7) 0.071(8)
C29_1 0.159(8) 0.183(9) 0.225(9) 0.034(7) 0.032(7) 0.072(8)
C31_1 0.290(15) 0.301(15) 0.300(15) 0.078(12) -0.013(13) 0.014(13)
C30_1 0.254(13) 0.232(12) 0.259(13) 0.086(9) -0.024(9) -0.009(9)
C32_1 0.088(6) 0.103(7) 0.078(5) 0.022(5) 0.006(4) 0.009(5)
C33_1 0.084(6) 0.162(10) 0.067(5) 0.029(6) -0.008(4) -0.007(6)
C34_1 0.104(8) 0.144(11) 0.117(9) 0.048(8) -0.001(6) -0.003(8)
C35_1 0.103(7) 0.148(11) 0.105(8) 0.048(7) -0.021(6) -0.051(8)
C36_1 0.131(10) 0.120(10) 0.151(12) 0.029(8) 0.008(9) 0.015(9)
C38_1 0.121(8) 0.107(8) 0.100(7) 0.026(6) -0.011(6) -0.008(6)
C39_1 0.133(12) 0.149(13) 0.200(16) 0.049(10) -0.023(11) -0.010(12)
C40_1 0.126(10) 0.129(10) 0.194(15) 0.059(9) -0.034(10) -0.034(10)
C41_1 0.198(16) 0.166(13) 0.192(16) 0.082(12) -0.078(13) -0.031(12)
C43_1 0.202(16) 0.131(11) 0.196(16) 0.103(11) 0.022(12) 0.029(11)
C44_1 0.068(4) 0.072(5) 0.080(5) 0.015(4) 0.000(4) 0.006(4)
C45_1 0.053(3) 0.063(4) 0.080(4) 0.009(3) -0.011(3) 0.001(3)
C46_1 0.063(4) 0.062(4) 0.085(5) 0.020(3) 0.001(3) 0.005(3)
C47_1 0.060(4) 0.074(5) 0.076(4) 0.015(3) 0.001(3) 0.007(3)
C48_1 0.054(4) 0.074(5) 0.085(5) 0.010(3) 0.002(3) 0.005(4)
C49_1 0.053(4) 0.070(4) 0.087(5) 0.001(3) -0.005(3) 0.006(4)
C42_1 0.067(4) 0.074(5) 0.070(4) 0.011(4) -0.004(3) 0.005(3)
C1_1 0.062(4) 0.083(5) 0.062(4) 0.010(3) -0.001(3) 0.012(3)
P1_3 0.0831(12) 0.0802(12) 0.0619(10) 0.0323(10) 0.0060(9) 0.0114(9)
C2_3 0.140(9) 0.105(7) 0.096(6) 0.062(7) 0.011(6) 0.001(5)
C3_3 0.085(5) 0.105(6) 0.092(6) 0.041(5) -0.008(4) 0.015(5)
C4_3 0.068(5) 0.136(8) 0.110(7) 0.031(5) -0.008(5) 0.011(6)
C5_3 0.105(7) 0.089(6) 0.094(6) 0.033(5) 0.012(5) 0.022(5)
C6_3 0.116(8) 0.128(9) 0.117(8) 0.000(7) 0.009(7) 0.023(7)
C1_3 0.093(6) 0.096(6) 0.076(5) 0.038(5) 0.009(4) 0.006(4)
P1_4 0.0750(11) 0.0839(13) 0.0711(11) 0.0329(10) 0.0122(9) 0.0227(9)
C2_4 0.077(6) 0.177(11) 0.117(8) 0.038(7) 0.000(5) 0.039(8)
C3_4 0.129(8) 0.162(10) 0.095(6) 0.088(8) 0.041(6) 0.052(7)
C4_4 0.261(18) 0.215(15) 0.138(10) 0.177(15) 0.087(11) 0.080(10)
C5_4 0.124(8) 0.102(7) 0.110(7) 0.035(6) -0.014(6) 0.023(6)
C6_4 0.109(8) 0.153(11) 0.145(10) 0.007(8) 0.024(8) 0.043(9)
C1_4 0.108(7) 0.123(7) 0.081(5) 0.057(6) 0.019(5) 0.037(5)
P1_5 0.0570(9) 0.0689(11) 0.0949(13) 0.0209(8) 0.0032(9) 0.0187(9)
C2_5 0.30(2) 0.160(12) 0.116(9) 0.132(14) 0.059(12) 0.045(9)
C3_5 0.091(6) 0.061(5) 0.205(12) 0.022(5) -0.007(7) 0.017(6)
C4_5 0.104(8) 0.081(7) 0.32(2) 0.033(6) -0.037(10) 0.010(9)
C5_5 0.095(6) 0.095(7) 0.151(10) 0.051(5) 0.047(6) 0.032(6)
C6_5 0.233(18) 0.156(13) 0.173(14) 0.088(12) 0.113(13) 0.040(11)
C1_5 0.151(10) 0.104(7) 0.114(8) 0.069(7) -0.013(7) 0.019(6)
P1_6 0.0520(9) 0.0632(10) 0.0915(12) 0.0149(8) -0.0031(8) 0.0088(9)
C2_6 0.074(5) 0.091(6) 0.126(7) 0.033(5) -0.021(5) -0.006(5)
C3_6 0.070(5) 0.087(6) 0.194(12) 0.022(5) 0.018(6) 0.059(7)
C4_6 0.104(8) 0.200(14) 0.162(12) 0.042(9) 0.052(8) 0.094(11)
C5_6 0.081(5) 0.096(6) 0.124(8) 0.039(5) -0.035(5) -0.032(6)
C6_6 0.126(8) 0.160(10) 0.082(6) 0.065(8) 0.000(6) -0.012(6)
C1_6 0.059(4) 0.071(5) 0.103(6) 0.019(3) -0.016(4) 0.004(4)

loop_
_atom_type_symbol
_atom_type_description
_atom_type_scat_dispersion_real
_atom_type_scat_dispersion_imag
_atom_type_scat_source
C C 0.0181 0.0091 'International Tables Vol C Tables 4.2.6.8 and 6.1.1.4'
H H 0.0000 0.0000 'International Tables Vol C Tables 4.2.6.8 and 6.1.1.4'
F F 0.0727 0.0534 'International Tables Vol C Tables 4.2.6.8 and 6.1.1.4'
N N 0.0311 0.0180 'International Tables Vol C Tables 4.2.6.8 and 6.1.1.4'
O O 0.0492 0.0322 'International Tables Vol C Tables 4.2.6.8 and 6.1.1.4'
Pt Pt -4.5932 6.9264 'International Tables Vol C Tables 4.2.6.8 and 6.1.1.4'
P P 0.2955 0.4335 'International Tables Vol C Tables 4.2.6.8 and 6.1.1.4'

loop_
_geom_angle_atom_site_label_1
_geom_angle_atom_site_label_2
_geom_angle_atom_site_label_3
_geom_angle_site_symmetry_1
_geom_angle_site_symmetry_3
_geom_angle
F6_7 P1_7 F1_7 . . 88.6(9)
F6_7 P1_7 F4_7 . . 98.7(9)
F1_7 P1_7 F4_7 . . 88.5(8)
F6_7 P1_7 F5_7 . . 174.7(10)
F1_7 P1_7 F5_7 . . 90.5(8)
F4_7 P1_7 F5_7 . . 86.4(8)
F6_7 P1_7 F3_7 . . 91.3(9)
F1_7 P1_7 F3_7 . . 177.2(10)
F4_7 P1_7 F3_7 . . 88.8(9)
F5_7 P1_7 F3_7 . . 89.9(9)
F6_7 P1_7 F2_7 . . 86.5(8)
F1_7 P1_7 F2_7 . . 94.4(9)
F4_7 P1_7 F2_7 . . 174.1(9)
F5_7 P1_7 F2_7 . . 88.4(7)
F3_7 P1_7 F2_7 . . 88.3(8)
F1_2 P1_2 F2_2 . . 89.7(4)
F1_2 P1_2 F6_2 . . 91.6(5)
F2_2 P1_2 F6_2 . . 91.6(4)
F1_2 P1_2 F3_2 . . 177.7(4)
F2_2 P1_2 F3_2 . . 90.9(4)
F6_2 P1_2 F3_2 . . 90.5(4)
F1_2 P1_2 F4_2 . . 89.8(4)
F2_2 P1_2 F4_2 . . 178.0(4)
F6_2 P1_2 F4_2 . . 90.3(4)
F3_2 P1_2 F4_2 . . 89.5(4)
F1_2 P1_2 F5_2 . . 89.9(4)
F2_2 P1_2 F5_2 . . 90.4(4)
F6_2 P1_2 F5_2 . . 177.5(4)
F3_2 P1_2 F5_2 . . 87.9(3)
F4_2 P1_2 F5_2 . . 87.7(4)
C12 Pt1 N1_1 . . 179.1(2)
C12 Pt1 P1_4 . . 88.06(19)
N1_1 Pt1 P1_4 . . 92.82(17)
C12 Pt1 P1_3 . . 88.67(19)
N1_1 Pt1 P1_3 . . 90.45(17)
P1_4 Pt1 P1_3 . . 176.73(7)
C6 C1 C2 . . 118.2(6)
C6 C1 Pt2 . . 117.9(5)
C2 C1 Pt2 . . 124.0(5)
C1 Pt2 N4_1 . 2_566 172.8(2)
C1 Pt2 P1_5 . . 88.42(19)
N4_1 Pt2 P1_5 2_566 . 92.25(16)
C1 Pt2 P1_6 . . 88.24(19)
N4_1 Pt2 P1_6 2_566 . 92.01(16)
P1_5 Pt2 P1_6 . . 171.74(8)
C3 C2 C1 . . 120.3(6)
C3 C2 H2 . . 119.9
C1 C2 H2 . . 119.9
C2 C3 C4 . . 122.4(6)
C2 C3 H3 . . 118.8
C4 C3 H3 . . 118.8
C3 C4 C5 . . 118.5(6)
C3 C4 C7 . . 122.6(6)
C5 C4 C7 . . 118.9(6)
C6 C5 C4 . . 117.6(6)
C6 C5 C10 . . 123.2(6)
C4 C5 C10 . . 119.2(6)
C1 C6 C5 . . 123.1(6)
C1 C6 H6 . . 118.5
C5 C6 H6 . . 118.5
C8 C7 C4 . . 121.6(6)
C8 C7 H7 . . 119.2
C4 C7 H7 . . 119.2
C7 C8 C9 . . 121.8(6)
C7 C8 H8 . . 119.1
C9 C8 H8 . . 119.1
C14 C9 C10 . . 119.5(6)
C14 C9 C8 . . 121.1(6)
C10 C9 C8 . . 119.5(6)
C11 C12 C13 . . 116.7(6)
C11 C12 Pt1 . . 122.8(5)
C13 C12 Pt1 . . 120.4(5)
C12 C11 C10 . . 123.3(6)
C12 C11 H11 . . 118.4
C10 C11 H11 . . 118.4
C9 C10 C11 . . 118.0(6)
C9 C10 C5 . . 118.8(6)
C11 C10 C5 . . 123.1(6)
C13 C14 C9 . . 120.9(6)
C13 C14 H14 . . 119.6
C9 C14 H14 . . 119.6
C14 C13 C12 . . 121.5(6)
C14 C13 H13 . . 119.3
C12 C13 H13 . . 119.3
C02N C01V H01A . . 109.5
C02N C01V H01B . . 109.5
H01A C01V H01B . . 109.5
C02N C01V H01C . . 109.5
H01A C01V H01C . . 109.5
H01B C01V H01C . . 109.5
O00H C027 C02Y . . 121.3(11)
O00H C027 C039 . . 120.7(11)
C02Y C027 C039 . . 118.0(10)
O020 C02N C01V . . 120.5(10)
O020 C02N C034 . . 122.2(11)
C01V C02N C034 . . 117.2(9)
C027 C02Y H02A . . 109.5
C027 C02Y H02B . . 109.5
H02A C02Y H02B . . 109.5
C027 C02Y H02C . . 109.5
H02A C02Y H02C . . 109.5
H02B C02Y H02C . . 109.5
C02N C034 H03A . . 109.5
C02N C034 H03B . . 109.5
H03A C034 H03B . . 109.5
C02N C034 H03C . . 109.5
H03A C034 H03C . . 109.5
H03B C034 H03C . . 109.5
C027 C039 H03D . . 109.5
C027 C039 H03E . . 109.5
H03D C039 H03E . . 109.5
C027 C039 H03F . . 109.5
H03D C039 H03F . . 109.5
H03E C039 H03F . . 109.5
C1_1 N1_1 C5_1 . . 117.9(6)
C1_1 N1_1 Pt1 . . 120.8(5)
C5_1 N1_1 Pt1 . . 121.2(5)
C10_1 O1_1 C14_1 . . 116.9(6)
C3_1 C2_1 C1_1 . . 119.1(7)
C3_1 C2_1 H2_1 . . 120.5
C1_1 C2_1 H2_1 . . 120.5
C19_1 N2_1 C28_1 . . 120.4(7)
C19_1 N2_1 C32_1 . . 117.5(7)
C28_1 N2_1 C32_1 . . 116.8(7)
C2_1 C3_1 C4_1 . . 119.0(7)
C2_1 C3_1 C6_1 . . 120.3(7)
C4_1 C3_1 C6_1 . . 120.7(8)
C15_1 N3_1 C16_1 . . 126.7(7)
C25_1 O3_1 C22_1 . . 116.4(12)
C5_1 C4_1 C3_1 . . 118.3(8)
C5_1 C4_1 H4_1 . . 120.8
C3_1 C4_1 H4_1 . . 120.8
C47_1 N4_1 C48_1 . . 119.1(6)
C47_1 N4_1 Pt2 . 2_566 116.0(5)
C48_1 N4_1 Pt2 . 2_566 124.8(5)
C43_1 O4_1 C35_1 . . 119.3(13)
N1_1 C5_1 C4_1 . . 123.1(7)
N1_1 C5_1 H5_1 . . 118.4
C4_1 C5_1 H5_1 . . 118.4
C7_1 C6_1 C3_1 . . 177.1(10)
C6_1 C7_1 C8_1 . . 174.3(9)
C9_1 C8_1 C13_1 . . 120.4(7)
C9_1 C8_1 C7_1 . . 119.2(7)
C13_1 C8_1 C7_1 . . 120.3(7)
C8_1 C9_1 C10_1 . . 120.2(7)
C8_1 C9_1 H9_1 . . 119.9
C10_1 C9_1 H9_1 . . 119.9
O1_1 C10_1 C9_1 . . 124.7(6)
O1_1 C10_1 C11_1 . . 116.0(6)
C9_1 C10_1 C11_1 . . 119.2(7)
C12_1 C11_1 C10_1 . . 120.5(6)
C12_1 C11_1 H11_1 . . 119.7
C10_1 C11_1 H11_1 . . 119.7
C11_1 C12_1 C13_1 . . 120.6(6)
C11_1 C12_1 C42_1 . . 118.8(6)
C13_1 C12_1 C42_1 . . 120.7(7)
C12_1 C13_1 C8_1 . . 119.0(7)
C12_1 C13_1 H13_1 . . 120.5
C8_1 C13_1 H13_1 . . 120.5
O1_1 C14_1 C15_1 . . 108.7(6)
O1_1 C14_1 H14A_1 . . 109.9
C15_1 C14_1 H14A_1 . . 109.9
O1_1 C14_1 H14B_1 . . 109.9
C15_1 C14_1 H14B_1 . . 109.9
H14A_1 C14_1 H14B_1 . . 108.3
O2_1 C15_1 N3_1 . . 126.1(8)
O2_1 C15_1 C14_1 . . 118.6(7)
N3_1 C15_1 C14_1 . . 115.2(7)
C17_1 C16_1 C21_1 . . 118.9(7)
C17_1 C16_1 N3_1 . . 125.5(7)
C21_1 C16_1 N3_1 . . 115.6(7)
C16_1 C17_1 C18_1 . . 120.8(7)
C16_1 C17_1 H17_1 . . 119.6
C18_1 C17_1 H17_1 . . 119.6
C17_1 C18_1 C19_1 . . 121.3(7)
C17_1 C18_1 H18_1 . . 119.4
C19_1 C18_1 H18_1 . . 119.4
C20_1 C19_1 N2_1 . . 121.5(7)
C20_1 C19_1 C18_1 . . 117.0(7)
N2_1 C19_1 C18_1 . . 121.5(7)
C21_1 C20_1 C19_1 . . 121.7(8)
C21_1 C20_1 H20_1 . . 119.2
C19_1 C20_1 H20_1 . . 119.2
C20_1 C21_1 C16_1 . . 120.3(7)
C20_1 C21_1 H21_1 . . 119.9
C16_1 C21_1 H21_1 . . 119.9
C24_1 C23_1 C28_1 . . 120.2(11)
C24_1 C23_1 H23_1 . . 119.9
C28_1 C23_1 H23_1 . . 119.9
C23_1 C24_1 C25_1 . . 120.5(12)
C23_1 C24_1 H24_1 . . 119.8
C25_1 C24_1 H24_1 . . 119.8
C26_1 C25_1 O3_1 . . 114.2(11)
C26_1 C25_1 C24_1 . . 119.5(10)
O3_1 C25_1 C24_1 . . 126.3(13)
C25_1 C26_1 C27_1 . . 121.0(10)
C25_1 C26_1 H26_1 . . 119.5
C27_1 C26_1 H26_1 . . 119.5
C26_1 C27_1 C28_1 . . 119.5(11)
C26_1 C27_1 H27_1 . . 120.3
C28_1 C27_1 H27_1 . . 120.3
C23_1 C28_1 C27_1 . . 119.2(9)
C23_1 C28_1 N2_1 . . 119.1(8)
C27_1 C28_1 N2_1 . . 121.7(10)
O3_1 C22_1 C29_1 . . 112.0(14)
O3_1 C22_1 H22A_1 . . 109.2
C29_1 C22_1 H22A_1 . . 109.2
O3_1 C22_1 H22B_1 . . 109.2
C29_1 C22_1 H22B_1 . . 109.2
H22A_1 C22_1 H22B_1 . . 107.9
C30_1 C29_1 C22_1 . . 113.2(14)
C30_1 C29_1 H29A_1 . . 108.9
C22_1 C29_1 H29A_1 . . 108.9
C30_1 C29_1 H29B_1 . . 108.9
C22_1 C29_1 H29B_1 . . 108.9
H29A_1 C29_1 H29B_1 . . 107.8
C30_1 C31_1 H31A_1 . . 109.4
C30_1 C31_1 H31B_1 . . 109.5
H31A_1 C31_1 H31B_1 . . 109.5
C30_1 C31_1 H31C_1 . . 109.5
H31A_1 C31_1 H31C_1 . . 109.5
H31B_1 C31_1 H31C_1 . . 109.5
C29_1 C30_1 C31_1 . . 112.1(15)
C29_1 C30_1 H30A_1 . . 109.2
C31_1 C30_1 H30A_1 . . 109.2
C29_1 C30_1 H30B_1 . . 109.2
C31_1 C30_1 H30B_1 . . 109.2
H30A_1 C30_1 H30B_1 . . 107.9
C38_1 C32_1 C33_1 . . 118.9(10)
C38_1 C32_1 N2_1 . . 122.4(9)
C33_1 C32_1 N2_1 . . 118.7(10)
C34_1 C33_1 C32_1 . . 124.4(13)
C34_1 C33_1 H33_1 . . 117.8
C32_1 C33_1 H33_1 . . 117.8
C33_1 C34_1 C35_1 . . 118.7(13)
C33_1 C34_1 H34_1 . . 120.6
C35_1 C34_1 H34_1 . . 120.6
C34_1 C35_1 O4_1 . . 120.1(13)
C34_1 C35_1 C36_1 . . 120.5(11)
O4_1 C35_1 C36_1 . . 119.3(14)
C38_1 C36_1 C35_1 . . 118.3(12)
C38_1 C36_1 H36_1 . . 120.8
C35_1 C36_1 H36_1 . . 120.8
C32_1 C38_1 C36_1 . . 118.9(11)
C32_1 C38_1 H38_1 . . 120.5
C36_1 C38_1 H38_1 . . 120.5
C40_1 C39_1 C43_1 . . 109.8(13)
C40_1 C39_1 H39A_1 . . 109.7
C43_1 C39_1 H39A_1 . . 109.7
C40_1 C39_1 H39B_1 . . 109.7
C43_1 C39_1 H39B_1 . . 109.7
H39A_1 C39_1 H39B_1 . . 108.2
C39_1 C40_1 C41_1 . . 112.8(14)
C39_1 C40_1 H40A_1 . . 109.0
C41_1 C40_1 H40A_1 . . 109.0
C39_1 C40_1 H40B_1 . . 109.0
C41_1 C40_1 H40B_1 . . 109.0
H40A_1 C40_1 H40B_1 . . 107.8
C40_1 C41_1 H41A_1 . . 109.5
C40_1 C41_1 H41B_1 . . 109.5
H41A_1 C41_1 H41B_1 . . 109.5
C40_1 C41_1 H41C_1 . . 109.5
H41A_1 C41_1 H41C_1 . . 109.5
H41B_1 C41_1 H41C_1 . . 109.5
O4_1 C43_1 C39_1 . . 104.1(13)
O4_1 C43_1 H43A_1 . . 110.9
C39_1 C43_1 H43A_1 . . 110.9
O4_1 C43_1 H43B_1 . . 110.9
C39_1 C43_1 H43B_1 . . 110.9
H43A_1 C43_1 H43B_1 . . 109.0
C42_1 C44_1 C45_1 . . 176.9(8)
C46_1 C45_1 C49_1 . . 118.5(6)
C46_1 C45_1 C44_1 . . 121.5(7)
C49_1 C45_1 C44_1 . . 120.0(7)
C47_1 C46_1 C45_1 . . 119.9(7)
C47_1 C46_1 H46_1 . . 120.0
C45_1 C46_1 H46_1 . . 120.0
N4_1 C47_1 C46_1 . . 121.9(7)
N4_1 C47_1 H47_1 . . 119.1
C46_1 C47_1 H47_1 . . 119.1
N4_1 C48_1 C49_1 . . 121.4(7)
N4_1 C48_1 H48_1 . . 119.3
C49_1 C48_1 H48_1 . . 119.3
C48_1 C49_1 C45_1 . . 119.1(7)
C48_1 C49_1 H49_1 . . 120.4
C45_1 C49_1 H49_1 . . 120.4
C44_1 C42_1 C12_1 . . 178.6(9)
N1_1 C1_1 C2_1 . . 122.6(7)
N1_1 C1_1 H1_1 . . 118.7
C2_1 C1_1 H1_1 . . 118.7
C3_3 P1_3 C1_3 . . 104.6(4)
C3_3 P1_3 C5_3 . . 103.1(4)
C1_3 P1_3 C5_3 . . 105.1(4)
C3_3 P1_3 Pt1 . . 114.9(3)
C1_3 P1_3 Pt1 . . 114.9(3)
C5_3 P1_3 Pt1 . . 113.0(3)
C1_3 C2_3 H2A_3 . . 109.5
C1_3 C2_3 H2B_3 . . 109.5
H2A_3 C2_3 H2B_3 . . 109.5
C1_3 C2_3 H2C_3 . . 109.5
H2A_3 C2_3 H2C_3 . . 109.5
H2B_3 C2_3 H2C_3 . . 109.5
C4_3 C3_3 P1_3 . . 111.5(6)
C4_3 C3_3 H3A_3 . . 109.3
P1_3 C3_3 H3A_3 . . 109.3
C4_3 C3_3 H3AB_3 . . 109.3
P1_3 C3_3 H3AB_3 . . 109.3
H3A_3 C3_3 H3AB_3 . . 108.0
C3_3 C4_3 H4A_3 . . 109.5
C3_3 C4_3 H4B_3 . . 109.5
H4A_3 C4_3 H4B_3 . . 109.5
C3_3 C4_3 H4C_3 . . 109.5
H4A_3 C4_3 H4C_3 . . 109.5
H4B_3 C4_3 H4C_3 . . 109.5
C6_3 C5_3 P1_3 . . 112.4(7)
C6_3 C5_3 H5A_3 . . 109.1
P1_3 C5_3 H5A_3 . . 109.1
C6_3 C5_3 H5AB_3 . . 109.1
P1_3 C5_3 H5AB_3 . . 109.1
H5A_3 C5_3 H5AB_3 . . 107.9
C5_3 C6_3 H6A_3 . . 109.5
C5_3 C6_3 H6B_3 . . 109.5
H6A_3 C6_3 H6B_3 . . 109.5
C5_3 C6_3 H6C_3 . . 109.5
H6A_3 C6_3 H6C_3 . . 109.5
H6B_3 C6_3 H6C_3 . . 109.5
C2_3 C1_3 P1_3 . . 116.4(6)
C2_3 C1_3 H1A_3 . . 108.2
P1_3 C1_3 H1A_3 . . 108.2
C2_3 C1_3 H1AB_3 . . 108.2
P1_3 C1_3 H1AB_3 . . 108.2
H1A_3 C1_3 H1AB_3 . . 107.4
C5_4 P1_4 C3_4 . . 108.2(6)
C5_4 P1_4 C1_4 . . 101.3(5)
C3_4 P1_4 C1_4 . . 104.8(5)
C5_4 P1_4 Pt1 . . 111.6(3)
C3_4 P1_4 Pt1 . . 113.2(3)
C1_4 P1_4 Pt1 . . 116.7(3)
C1_4 C2_4 H2A_4 . . 109.5
C1_4 C2_4 H2B_4 . . 109.5
H2A_4 C2_4 H2B_4 . . 109.5
C1_4 C2_4 H2C_4 . . 109.5
H2A_4 C2_4 H2C_4 . . 109.5
H2B_4 C2_4 H2C_4 . . 109.5
C4_4 C3_4 P1_4 . . 113.6(7)
C4_4 C3_4 H3A_4 . . 108.8
P1_4 C3_4 H3A_4 . . 108.8
C4_4 C3_4 H3AB_4 . . 108.8
P1_4 C3_4 H3AB_4 . . 108.8
H3A_4 C3_4 H3AB_4 . . 107.7
C3_4 C4_4 H4A_4 . . 109.5
C3_4 C4_4 H4B_4 . . 109.5
H4A_4 C4_4 H4B_4 . . 109.5
C3_4 C4_4 H4C_4 . . 109.5
H4A_4 C4_4 H4C_4 . . 109.5
H4B_4 C4_4 H4C_4 . . 109.5
C6_4 C5_4 P1_4 . . 111.6(8)
C6_4 C5_4 H5A_4 . . 109.3
P1_4 C5_4 H5A_4 . . 109.3
C6_4 C5_4 H5AB_4 . . 109.3
P1_4 C5_4 H5AB_4 . . 109.3
H5A_4 C5_4 H5AB_4 . . 108.0
C5_4 C6_4 H6A_4 . . 109.5
C5_4 C6_4 H6B_4 . . 109.5
H6A_4 C6_4 H6B_4 . . 109.5
C5_4 C6_4 H6C_4 . . 109.5
H6A_4 C6_4 H6C_4 . . 109.5
H6B_4 C6_4 H6C_4 . . 109.5
C2_4 C1_4 P1_4 . . 113.8(6)
C2_4 C1_4 H1A_4 . . 108.8
P1_4 C1_4 H1A_4 . . 108.8
C2_4 C1_4 H1AB_4 . . 108.8
P1_4 C1_4 H1AB_4 . . 108.8
H1A_4 C1_4 H1AB_4 . . 107.7
C5_5 P1_5 C3_5 . . 105.6(5)
C5_5 P1_5 C1_5 . . 102.7(6)
C3_5 P1_5 C1_5 . . 104.8(6)
C5_5 P1_5 Pt2 . . 116.0(3)
C3_5 P1_5 Pt2 . . 113.9(3)
C1_5 P1_5 Pt2 . . 112.6(3)
C1_5 C2_5 H2A_5 . . 109.5
C1_5 C2_5 H2B_5 . . 109.5
H2A_5 C2_5 H2B_5 . . 109.5
C1_5 C2_5 H2C_5 . . 109.5
H2A_5 C2_5 H2C_5 . . 109.5
H2B_5 C2_5 H2C_5 . . 109.5
C4_5 C3_5 P1_5 . . 115.0(8)
C4_5 C3_5 H3A_5 . . 108.5
P1_5 C3_5 H3A_5 . . 108.5
C4_5 C3_5 H3AB_5 . . 108.5
P1_5 C3_5 H3AB_5 . . 108.5
H3A_5 C3_5 H3AB_5 . . 107.5
C3_5 C4_5 H4A_5 . . 109.5
C3_5 C4_5 H4B_5 . . 109.5
H4A_5 C4_5 H4B_5 . . 109.5
C3_5 C4_5 H4C_5 . . 109.5
H4A_5 C4_5 H4C_5 . . 109.5
H4B_5 C4_5 H4C_5 . . 109.5
C6_5 C5_5 P1_5 . . 113.7(9)
C6_5 C5_5 H5A_5 . . 108.8
P1_5 C5_5 H5A_5 . . 108.8
C6_5 C5_5 H5AB_5 . . 108.8
P1_5 C5_5 H5AB_5 . . 108.8
H5A_5 C5_5 H5AB_5 . . 107.7
C5_5 C6_5 H6A_5 . . 109.5
C5_5 C6_5 H6B_5 . . 109.5
H6A_5 C6_5 H6B_5 . . 109.5
C5_5 C6_5 H6C_5 . . 109.5
H6A_5 C6_5 H6C_5 . . 109.5
H6B_5 C6_5 H6C_5 . . 109.5
C2_5 C1_5 P1_5 . . 113.8(9)
C2_5 C1_5 H1A_5 . . 108.8
P1_5 C1_5 H1A_5 . . 108.8
C2_5 C1_5 H1AB_5 . . 108.8
P1_5 C1_5 H1AB_5 . . 108.8
H1A_5 C1_5 H1AB_5 . . 107.7
C3_6 P1_6 C1_6 . . 106.7(4)
C3_6 P1_6 C5_6 . . 105.2(6)
C1_6 P1_6 C5_6 . . 104.1(4)
C3_6 P1_6 Pt2 . . 117.0(3)
C1_6 P1_6 Pt2 . . 113.3(3)
C5_6 P1_6 Pt2 . . 109.5(3)
C1_6 C2_6 H2A_6 . . 109.5
C1_6 C2_6 H2B_6 . . 109.5
H2A_6 C2_6 H2B_6 . . 109.5
C1_6 C2_6 H2C_6 . . 109.5
H2A_6 C2_6 H2C_6 . . 109.5
H2B_6 C2_6 H2C_6 . . 109.5
C4_6 C3_6 P1_6 . . 111.1(8)
C4_6 C3_6 H3A_6 . . 109.4
P1_6 C3_6 H3A_6 . . 109.4
C4_6 C3_6 H3AB_6 . . 109.4
P1_6 C3_6 H3AB_6 . . 109.4
H3A_6 C3_6 H3AB_6 . . 108.0
C3_6 C4_6 H4A_6 . . 109.5
C3_6 C4_6 H4B_6 . . 109.5
H4A_6 C4_6 H4B_6 . . 109.5
C3_6 C4_6 H4C_6 . . 109.5
H4A_6 C4_6 H4C_6 . . 109.5
H4B_6 C4_6 H4C_6 . . 109.5
C6_6 C5_6 P1_6 . . 113.5(7)
C6_6 C5_6 H5A_6 . . 108.9
P1_6 C5_6 H5A_6 . . 108.9
C6_6 C5_6 H5AB_6 . . 108.9
P1_6 C5_6 H5AB_6 . . 108.9
H5A_6 C5_6 H5AB_6 . . 107.7
C5_6 C6_6 H6A_6 . . 109.5
C5_6 C6_6 H6B_6 . . 109.5
H6A_6 C6_6 H6B_6 . . 109.5
C5_6 C6_6 H6C_6 . . 109.5
H6A_6 C6_6 H6C_6 . . 109.5
H6B_6 C6_6 H6C_6 . . 109.5
C2_6 C1_6 P1_6 . . 115.7(5)
C2_6 C1_6 H1A_6 . . 108.4
P1_6 C1_6 H1A_6 . . 108.4
C2_6 C1_6 H1AB_6 . . 108.4
P1_6 C1_6 H1AB_6 . . 108.4
H1A_6 C1_6 H1AB_6 . . 107.4

loop_
_geom_bond_atom_site_label_1
_geom_bond_atom_site_label_2
_geom_bond_site_symmetry_2
_geom_bond_distance
P1_7 F6_7 . 1.502(9)
P1_7 F1_7 . 1.505(9)
P1_7 F4_7 . 1.506(9)
P1_7 F5_7 . 1.507(9)
P1_7 F3_7 . 1.535(10)
P1_7 F2_7 . 1.549(9)
P1_2 F1_2 . 1.553(6)
P1_2 F2_2 . 1.558(5)
P1_2 F6_2 . 1.558(6)
P1_2 F3_2 . 1.581(5)
P1_2 F4_2 . 1.583(6)
P1_2 F5_2 . 1.591(6)
Pt1 C12 . 2.015(6)
Pt1 N1_1 . 2.104(5)
Pt1 P1_4 . 2.3014(19)
Pt1 P1_3 . 2.3104(19)
C1 C6 . 1.371(9)
C1 C2 . 1.406(9)
C1 Pt2 . 2.046(6)
Pt2 N4_1 2_566 2.125(5)
Pt2 P1_5 . 2.2963(18)
Pt2 P1_6 . 2.3069(18)
C2 C3 . 1.361(10)
C2 H2 . 0.95
C3 C4 . 1.392(10)
C3 H3 . 0.95
C4 C5 . 1.425(9)
C4 C7 . 1.437(9)
C5 C6 . 1.406(9)
C5 C10 . 1.453(9)
C6 H6 . 0.95
C7 C8 . 1.320(10)
C7 H7 . 0.95
C8 C9 . 1.437(10)
C8 H8 . 0.95
C9 C14 . 1.401(9)
C9 C10 . 1.412(9)
O00H C027 . 1.196(11)
C12 C11 . 1.387(9)
C12 C13 . 1.422(10)
C11 C10 . 1.417(9)
C11 H11 . 0.95
C14 C13 . 1.381(10)
C14 H14 . 0.95
C13 H13 . 0.95
C01V C02N . 1.475(14)
C01V H01A . 0.98
C01V H01B . 0.98
C01V H01C . 0.98
O020 C02N . 1.196(11)
C027 C02Y . 1.479(15)
C027 C039 . 1.499(15)
C02N C034 . 1.490(14)
C02Y H02A . 0.98
C02Y H02B . 0.98
C02Y H02C . 0.98
C034 H03A . 0.98
C034 H03B . 0.98
C034 H03C . 0.98
C039 H03D . 0.98
C039 H03E . 0.98
C039 H03F . 0.98
N1_1 C1_1 . 1.345(9)
N1_1 C5_1 . 1.355(9)
O1_1 C10_1 . 1.357(8)
O1_1 C14_1 . 1.440(8)
C2_1 C3_1 . 1.379(11)
C2_1 C1_1 . 1.382(10)
C2_1 H2_1 . 0.95
O2_1 C15_1 . 1.234(10)
N2_1 C19_1 . 1.393(10)
N2_1 C28_1 . 1.433(11)
N2_1 C32_1 . 1.439(12)
C3_1 C4_1 . 1.405(11)
C3_1 C6_1 . 1.434(11)
N3_1 C15_1 . 1.333(10)
N3_1 C16_1 . 1.419(9)
O3_1 C25_1 . 1.379(13)
O3_1 C22_1 . 1.393(17)
C4_1 C5_1 . 1.369(11)
C4_1 H4_1 . 0.95
N4_1 C47_1 . 1.330(9)
N4_1 C48_1 . 1.342(9)
O4_1 C43_1 . 1.348(15)
O4_1 C35_1 . 1.401(13)
C5_1 H5_1 . 0.95
C6_1 C7_1 . 1.183(11)
C7_1 C8_1 . 1.427(11)
C8_1 C9_1 . 1.379(10)
C8_1 C13_1 . 1.406(10)
C9_1 C10_1 . 1.392(10)
C9_1 H9_1 . 0.95
C10_1 C11_1 . 1.399(9)
C11_1 C12_1 . 1.374(10)
C11_1 H11_1 . 0.95
C12_1 C13_1 . 1.390(10)
C12_1 C42_1 . 1.433(10)
C13_1 H13_1 . 0.95
C14_1 C15_1 . 1.502(11)
C14_1 H14A_1 . 0.99
C14_1 H14B_1 . 0.99
C16_1 C17_1 . 1.355(10)
C16_1 C21_1 . 1.408(10)
C17_1 C18_1 . 1.389(10)
C17_1 H17_1 . 0.95
C18_1 C19_1 . 1.398(11)
C18_1 H18_1 . 0.95
C19_1 C20_1 . 1.392(11)
C20_1 C21_1 . 1.367(11)
C20_1 H20_1 . 0.95
C21_1 H21_1 . 0.95
C23_1 C24_1 . 1.360(15)
C23_1 C28_1 . 1.370(14)
C23_1 H23_1 . 0.95
C24_1 C25_1 . 1.393(16)
C24_1 H24_1 . 0.95
C25_1 C26_1 . 1.347(15)
C26_1 C27_1 . 1.369(14)
C26_1 H26_1 . 0.95
C27_1 C28_1 . 1.403(12)
C27_1 H27_1 . 0.95
C22_1 C29_1 . 1.504(15)
C22_1 H22A_1 . 0.99
C22_1 H22B_1 . 0.99
C29_1 C30_1 . 1.448(17)
C29_1 H29A_1 . 0.99
C29_1 H29B_1 . 0.99
C31_1 C30_1 . 1.485(17)
C31_1 H31A_1 . 0.98
C31_1 H31B_1 . 0.98
C31_1 H31C_1 . 0.98
C30_1 H30A_1 . 0.99
C30_1 H30B_1 . 0.99
C32_1 C38_1 . 1.330(13)
C32_1 C33_1 . 1.363(12)
C33_1 C34_1 . 1.296(15)
C33_1 H33_1 . 0.95
C34_1 C35_1 . 1.304(16)
C34_1 H34_1 . 0.95
C35_1 C36_1 . 1.424(17)
C36_1 C38_1 . 1.371(16)
C36_1 H36_1 . 0.95
C38_1 H38_1 . 0.95
C39_1 C40_1 . 1.42(2)
C39_1 C43_1 . 1.63(2)
C39_1 H39A_1 . 0.99
C39_1 H39B_1 . 0.99
C40_1 C41_1 . 1.537(19)
C40_1 H40A_1 . 0.99
C40_1 H40B_1 . 0.99
C41_1 H41A_1 . 0.98
C41_1 H41B_1 . 0.98
C41_1 H41C_1 . 0.98
C43_1 H43A_1 . 0.99
C43_1 H43B_1 . 0.99
C44_1 C42_1 . 1.192(10)
C44_1 C45_1 . 1.440(10)
C45_1 C46_1 . 1.367(10)
C45_1 C49_1 . 1.382(10)
C46_1 C47_1 . 1.367(10)
C46_1 H46_1 . 0.95
C47_1 H47_1 . 0.95
C48_1 C49_1 . 1.379(9)
C48_1 H48_1 . 0.95
C49_1 H49_1 . 0.95
C1_1 H1_1 . 0.95
P1_3 C3_3 . 1.810(9)
P1_3 C1_3 . 1.826(8)
P1_3 C5_3 . 1.831(9)
C2_3 C1_3 . 1.525(12)
C2_3 H2A_3 . 0.98
C2_3 H2B_3 . 0.98
C2_3 H2C_3 . 0.98
C3_3 C4_3 . 1.513(13)
C3_3 H3A_3 . 0.99
C3_3 H3AB_3 . 0.99
C4_3 H4A_3 . 0.98
C4_3 H4B_3 . 0.98
C4_3 H4C_3 . 0.98
C5_3 C6_3 . 1.537(14)
C5_3 H5A_3 . 0.99
C5_3 H5AB_3 . 0.99
C6_3 H6A_3 . 0.98
C6_3 H6B_3 . 0.98
C6_3 H6C_3 . 0.98
C1_3 H1A_3 . 0.99
C1_3 H1AB_3 . 0.99
P1_4 C5_4 . 1.808(11)
P1_4 C3_4 . 1.821(9)
P1_4 C1_4 . 1.855(9)
C2_4 C1_4 . 1.568(14)
C2_4 H2A_4 . 0.98
C2_4 H2B_4 . 0.98
C2_4 H2C_4 . 0.98
C3_4 C4_4 . 1.537(14)
C3_4 H3A_4 . 0.99
C3_4 H3AB_4 . 0.99
C4_4 H4A_4 . 0.98
C4_4 H4B_4 . 0.98
C4_4 H4C_4 . 0.98
C5_4 C6_4 . 1.544(16)
C5_4 H5A_4 . 0.99
C5_4 H5AB_4 . 0.99
C6_4 H6A_4 . 0.98
C6_4 H6B_4 . 0.98
C6_4 H6C_4 . 0.98
C1_4 H1A_4 . 0.99
C1_4 H1AB_4 . 0.99
P1_5 C5_5 . 1.806(9)
P1_5 C3_5 . 1.806(10)
P1_5 C1_5 . 1.817(11)
C2_5 C1_5 . 1.511(17)
C2_5 H2A_5 . 0.98
C2_5 H2B_5 . 0.98
C2_5 H2C_5 . 0.98
C3_5 C4_5 . 1.527(13)
C3_5 H3A_5 . 0.99
C3_5 H3AB_5 . 0.99
C4_5 H4A_5 . 0.98
C4_5 H4B_5 . 0.98
C4_5 H4C_5 . 0.98
C5_5 C6_5 . 1.439(18)
C5_5 H5A_5 . 0.99
C5_5 H5AB_5 . 0.99
C6_5 H6A_5 . 0.98
C6_5 H6B_5 . 0.98
C6_5 H6C_5 . 0.98
C1_5 H1A_5 . 0.99
C1_5 H1AB_5 . 0.99
P1_6 C3_6 . 1.788(10)
P1_6 C1_6 . 1.823(7)
P1_6 C5_6 . 1.858(10)
C2_6 C1_6 . 1.521(11)
C2_6 H2A_6 . 0.98
C2_6 H2B_6 . 0.98
C2_6 H2C_6 . 0.98
C3_6 C4_6 . 1.552(18)
C3_6 H3A_6 . 0.99
C3_6 H3AB_6 . 0.99
C4_6 H4A_6 . 0.98
C4_6 H4B_6 . 0.98
C4_6 H4C_6 . 0.98
C5_6 C6_6 . 1.489(14)
C5_6 H5A_6 . 0.99
C5_6 H5AB_6 . 0.99
C6_6 H6A_6 . 0.98
C6_6 H6B_6 . 0.98
C6_6 H6C_6 . 0.98
C1_6 H1A_6 . 0.99
C1_6 H1AB_6 . 0.99
